data_4130260
loop_
_publ_author_name
'Simonetti, Marco'
'Perry, Gregory J. P.'
'Cambeiro, Xacobe C.'
'Juli\'a-Hern\'andez, Francisco'
'Arokianathar, Jude N.'
'Larrosa, Igor'

_publ_section_title
;
 Ru-Catalyzed C-H Arylation of Fluoroarenes with Aryl Halides.
;
_journal_issue 10
_journal_name_full 'Journal of the American Chemical Society'
_journal_page_first 3596
_journal_page_last 3606
_journal_paper_doi 10.1021/jacs.6b01615
_journal_volume 138
_journal_year 2016
_chemical_formula_sum 'C22 H25 Cl3 F4 O2 Ru'
_chemical_formula_weight 604.84
_chemical_name_common 'C22 H25 F4 O2 Cl3'
_space_group_crystal_system triclinic
_space_group_IT_number 2
_space_group_name_Hall '-P 1'
_space_group_name_H-M_alt 'P -1'
_atom_sites_solution_hydrogens geom
_cell_angle_alpha 107.735(2)
_cell_angle_beta 99.041(2)
_cell_angle_gamma 94.998(3)
_cell_formula_units_Z 2
_cell_length_a 9.9568(11)
_cell_length_b 10.1815(12)
_cell_length_c 13.3346(15)
_cell_measurement_reflns_used 9989
_cell_measurement_temperature 100.(2)
_cell_measurement_theta_max 28.4329
_cell_measurement_theta_min 2.7587
_cell_volume 1258.4(2)
_computing_cell_refinement 'SAINT V8.34A (Bruker AXS Inc., 2013)'
_computing_data_collection 'Bruker Instrument Service v2014.11.0.1'
_computing_data_reduction 'SAINT V8.34A (Bruker AXS Inc., 2013)'
_computing_molecular_graphics 'Bruker SHELXTL'
_computing_publication_material 'Bruker SHELXTL'
_computing_structure_refinement 'SHELXL-2014/7 (Sheldrick, 2014)'
_computing_structure_solution 'SHELXS-2014/7 (Sheldrick, 2014)'
_diffrn_ambient_temperature 100.(2)
_diffrn_detector_area_resol_mean 8.3333
_diffrn_measured_fraction_theta_full 0.990
_diffrn_measured_fraction_theta_max 0.990
_diffrn_measurement_device_type 'Bruker APEX-II CCD'
_diffrn_measurement_method '\f and \w scans'
_diffrn_radiation_monochromator graphite
_diffrn_radiation_source 'sealed tube'
_diffrn_radiation_type MoK\a
_diffrn_radiation_wavelength 0.71073
_diffrn_reflns_av_R_equivalents 0.0174
_diffrn_reflns_limit_h_max 13
_diffrn_reflns_limit_h_min -13
_diffrn_reflns_limit_k_max 13
_diffrn_reflns_limit_k_min -13
_diffrn_reflns_limit_l_max 17
_diffrn_reflns_limit_l_min -17
_diffrn_reflns_number 23196
_diffrn_reflns_theta_full 28.47
_diffrn_reflns_theta_max 28.47
_diffrn_reflns_theta_min 1.63
_exptl_absorpt_coefficient_mu 0.988
_exptl_absorpt_correction_T_max 0.92
_exptl_absorpt_correction_T_min 0.80
_exptl_absorpt_correction_type multi-scan
_exptl_absorpt_process_details 'SADABS V2012/1 (Bruker AXS Inc.)'
_exptl_crystal_colour 'translucent light orange'
_exptl_crystal_density_diffrn 1.596
_exptl_crystal_density_method 'not measured'
_exptl_crystal_description needle
_exptl_crystal_F_000 608
_exptl_crystal_size_max 0.360
_exptl_crystal_size_mid 0.100
_exptl_crystal_size_min 0.090
_refine_diff_density_max 0.635
_refine_diff_density_min -0.671
_refine_ls_extinction_method none
_refine_ls_goodness_of_fit_ref 1.045
_refine_ls_hydrogen_treatment constr
_refine_ls_matrix_type full
_refine_ls_number_parameters 295
_refine_ls_number_reflns 6301
_refine_ls_number_restraints 0
_refine_ls_restrained_S_all 1.045
_refine_ls_R_factor_all 0.0217
_refine_ls_R_factor_gt 0.0195
_refine_ls_shift/su_max 0.001
_refine_ls_shift/su_mean 0.000
_refine_ls_structure_factor_coef Fsqd
_refine_ls_weighting_details 'w=1/[\s^2^(Fo^2^)+(0.0237P)^2^+0.7669P] where P=(Fo^2^+2Fc^2^)/3'
_refine_ls_weighting_scheme calc
_refine_ls_wR_factor_gt 0.0478
_refine_ls_wR_factor_ref 0.0489
_reflns_number_gt 5913
_reflns_number_total 6301
_reflns_threshold_expression 'I > 2\s(I)'
_cod_data_source_file ja6b01615_si_004.cif
_cod_data_source_block I
_cod_depositor_comments
;
The following automatic conversions were performed:

data name '__computing_data_collection' was replaced with
'_computing_data_collection'.

Automatic conversion script
Id: cif_correct_tags 6909 2019-04-08 15:41:33Z antanas 
;
_cod_database_code 4130260

loop_
_space_group_symop_operation_xyz
'x, y, z'
'-x, -y, -z'

loop_
_atom_site_type_symbol
_atom_site_label
_atom_site_fract_x
_atom_site_fract_y
_atom_site_fract_z
_atom_site_U_iso_or_equiv
_atom_site_adp_type
_atom_site_calc_flag
_atom_site_refinement_flags_adp
_atom_site_refinement_flags_posn
_atom_site_occupancy
C C1 0.24712(13) 0.31333(13) 0.28859(11) 0.0124(2) Uani d . . 1
C C2 0.09401(14) 0.32102(15) 0.27362(11) 0.0155(3) Uani d . . 1
C C3 0.02401(16) 0.17093(17) 0.21228(16) 0.0295(4) Uani d . . 1
H H3A 0.054 0.1379 0.1434 0.044 Uiso calc U R 1
H H3B -0.0759 0.1687 0.1994 0.044 Uiso calc U R 1
H H3C 0.0494 0.1105 0.2549 0.044 Uiso calc U R 1
C C4 0.05022(17) 0.3744(2) 0.38161(14) 0.0348(4) Uani d . . 1
H H4A 0.073 0.3125 0.4234 0.052 Uiso calc U R 1
H H4B -0.0491 0.3765 0.37 0.052 Uiso calc U R 1
H H4C 0.0986 0.4687 0.4208 0.052 Uiso calc U R 1
C C5 0.05699(16) 0.41433(19) 0.20594(15) 0.0274(3) Uani d . . 1
H H5A 0.1042 0.5094 0.2438 0.041 Uiso calc U R 1
H H5B -0.0426 0.415 0.1938 0.041 Uiso calc U R 1
H H5C 0.0856 0.3785 0.1368 0.041 Uiso calc U R 1
C C6 0.37406(13) 0.05186(13) 0.24352(11) 0.0119(2) Uani d . . 1
C C7 0.33309(14) -0.01360(14) 0.31337(11) 0.0148(3) Uani d . . 1
C C8 0.25137(15) -0.14191(15) 0.27897(12) 0.0174(3) Uani d . . 1
C C9 0.20636(15) -0.21417(15) 0.17134(12) 0.0185(3) Uani d . . 1
H H9 0.1501 -0.3023 0.1473 0.022 Uiso calc U R 1
C C10 0.24718(14) -0.15206(15) 0.10011(11) 0.0165(3) Uani d . . 1
C C11 0.32787(14) -0.02352(14) 0.13556(11) 0.0136(2) Uani d . . 1
C C12 0.63905(13) 0.43346(13) 0.30544(10) 0.0115(2) Uani d . . 1
C C13 0.64935(13) 0.41915(14) 0.40772(10) 0.0122(2) Uani d . . 1
H H13 0.6455 0.4976 0.4676 0.015 Uiso calc U R 1
C C14 0.66568(13) 0.28759(14) 0.42284(10) 0.0124(2) Uani d . . 1
H H14 0.669 0.2796 0.4923 0.015 Uiso calc U R 1
C C15 0.67692(13) 0.16953(14) 0.33687(11) 0.0128(2) Uani d . . 1
C C16 0.66277(13) 0.18224(14) 0.23209(11) 0.0128(2) Uani d . . 1
H H16 0.6679 0.1042 0.1724 0.015 Uiso calc U R 1
C C17 0.64123(13) 0.31076(14) 0.21728(10) 0.0121(2) Uani d . . 1
H H17 0.6277 0.3163 0.1466 0.015 Uiso calc U R 1
C C18 0.69687(15) 0.03294(15) 0.35450(12) 0.0191(3) Uani d . . 1
H H18A 0.7947 0.0232 0.3628 0.029 Uiso calc U R 1
H H18B 0.6448 -0.0437 0.2927 0.029 Uiso calc U R 1
H H18C 0.6641 0.0303 0.4195 0.029 Uiso calc U R 1
C C19 0.62066(14) 0.57023(14) 0.28607(11) 0.0151(3) Uani d . . 1
H H19 0.5874 0.5498 0.2074 0.018 Uiso calc U R 1
C C20 0.76118(16) 0.66196(16) 0.31780(14) 0.0239(3) Uani d . . 1
H H20A 0.7927 0.6896 0.3957 0.036 Uiso calc U R 1
H H20B 0.753 0.7453 0.2964 0.036 Uiso calc U R 1
H H20C 0.8276 0.6095 0.2815 0.036 Uiso calc U R 1
C C21 0.51621(16) 0.64697(16) 0.34491(14) 0.0227(3) Uani d . . 1
H H21A 0.4284 0.5853 0.3259 0.034 Uiso calc U R 1
H H21B 0.5031 0.73 0.3241 0.034 Uiso calc U R 1
H H21C 0.5501 0.6748 0.4225 0.034 Uiso calc U R 1
C C22 0.71204(16) 0.71115(15) 0.02365(12) 0.0194(3) Uani d . . 1
H H22 0.699 0.7158 -0.051 0.023 Uiso calc U R 1
Cl Cl1 0.85377(4) 0.83384(5) 0.10240(3) 0.03086(9) Uani d . . 1
Cl Cl2 0.74217(6) 0.54149(4) 0.01914(4) 0.04307(13) Uani d . . 1
Cl Cl3 0.56146(4) 0.74967(5) 0.07423(3) 0.02605(8) Uani d . . 1
F F1 0.37425(10) 0.04861(9) 0.42090(7) 0.02132(18) Uani d . . 1
F F2 0.21498(10) -0.19824(10) 0.35260(8) 0.0262(2) Uani d . . 1
F F3 0.20739(10) -0.21955(9) -0.00679(7) 0.0251(2) Uani d . . 1
F F4 0.36299(9) 0.02916(9) 0.05950(6) 0.01889(17) Uani d . . 1
O O1 0.31645(10) 0.30772(10) 0.37528(7) 0.01327(18) Uani d . . 1
O O2 0.30944(10) 0.30113(10) 0.21044(8) 0.01330(18) Uani d . . 1
Ru Ru1 0.48638(2) 0.25105(2) 0.29684(2) 0.00898(3) Uani d . . 1

loop_
_atom_site_aniso_label
_atom_site_aniso_U_11
_atom_site_aniso_U_22
_atom_site_aniso_U_33
_atom_site_aniso_U_12
_atom_site_aniso_U_13
_atom_site_aniso_U_23
C1 0.0115(6) 0.0092(6) 0.0145(6) 0.0009(5) 0.0028(5) 0.0010(5)
C2 0.0091(6) 0.0173(6) 0.0174(6) 0.0021(5) 0.0029(5) 0.0016(5)
C3 0.0132(7) 0.0203(8) 0.0486(11) -0.0015(6) 0.0023(7) 0.0045(7)
C4 0.0152(7) 0.0640(13) 0.0208(8) 0.0122(8) 0.0075(6) 0.0034(8)
C5 0.0163(7) 0.0319(9) 0.0395(9) 0.0100(6) 0.0047(6) 0.0180(7)
C6 0.0096(6) 0.0112(6) 0.0151(6) 0.0023(5) 0.0021(5) 0.0042(5)
C7 0.0151(6) 0.0147(6) 0.0140(6) 0.0014(5) 0.0015(5) 0.0045(5)
C8 0.0173(7) 0.0159(7) 0.0225(7) 0.0016(5) 0.0050(5) 0.0107(6)
C9 0.0162(7) 0.0118(6) 0.0249(7) -0.0006(5) 0.0015(5) 0.0040(5)
C10 0.0160(6) 0.0144(6) 0.0147(6) 0.0028(5) -0.0003(5) -0.0003(5)
C11 0.0136(6) 0.0140(6) 0.0141(6) 0.0037(5) 0.0040(5) 0.0046(5)
C12 0.0082(5) 0.0114(6) 0.0146(6) -0.0001(4) 0.0024(4) 0.0040(5)
C13 0.0098(6) 0.0116(6) 0.0132(6) 0.0007(5) 0.0015(5) 0.0018(5)
C14 0.0094(6) 0.0148(6) 0.0123(6) 0.0007(5) 0.0007(5) 0.0043(5)
C15 0.0093(6) 0.0126(6) 0.0167(6) 0.0022(5) 0.0024(5) 0.0051(5)
C16 0.0098(6) 0.0128(6) 0.0151(6) 0.0021(5) 0.0048(5) 0.0020(5)
C17 0.0092(6) 0.0154(6) 0.0124(6) 0.0012(5) 0.0041(5) 0.0045(5)
C18 0.0202(7) 0.0145(6) 0.0247(7) 0.0057(5) 0.0044(6) 0.0084(6)
C19 0.0167(6) 0.0126(6) 0.0175(6) 0.0030(5) 0.0039(5) 0.0066(5)
C20 0.0206(7) 0.0152(7) 0.0388(9) 0.0014(6) 0.0074(6) 0.0126(6)
C21 0.0214(7) 0.0180(7) 0.0338(8) 0.0088(6) 0.0113(6) 0.0110(6)
C22 0.0231(7) 0.0179(7) 0.0167(6) 0.0006(6) 0.0048(6) 0.0050(5)
Cl1 0.02137(19) 0.0334(2) 0.0312(2) -0.00580(16) 0.00207(15) 0.00516(17)
Cl2 0.0745(4) 0.01909(19) 0.0464(3) 0.0144(2) 0.0380(3) 0.01098(18)
Cl3 0.01859(17) 0.0394(2) 0.02308(18) 0.00450(15) 0.00433(14) 0.01416(16)
F1 0.0283(5) 0.0218(4) 0.0121(4) -0.0036(4) 0.0014(3) 0.0060(3)
F2 0.0317(5) 0.0227(5) 0.0276(5) -0.0048(4) 0.0066(4) 0.0149(4)
F3 0.0303(5) 0.0206(4) 0.0153(4) -0.0026(4) -0.0013(4) -0.0030(3)
F4 0.0257(4) 0.0193(4) 0.0119(4) 0.0010(3) 0.0055(3) 0.0049(3)
O1 0.0105(4) 0.0156(5) 0.0120(4) 0.0024(4) 0.0031(3) 0.0015(4)
O2 0.0109(4) 0.0162(5) 0.0136(4) 0.0030(4) 0.0032(3) 0.0052(4)
Ru1 0.00828(5) 0.00933(5) 0.00896(5) 0.00103(3) 0.00230(3) 0.00215(4)

loop_
_atom_type_symbol
_atom_type_description
_atom_type_scat_dispersion_real
_atom_type_scat_dispersion_imag
_atom_type_scat_source
C C 0.0033 0.0016 'International Tables Vol C Tables 4.2.6.8 and 6.1.1.4'
H H 0.0000 0.0000 'International Tables Vol C Tables 4.2.6.8 and 6.1.1.4'
O O 0.0106 0.0060 'International Tables Vol C Tables 4.2.6.8 and 6.1.1.4'
F F 0.0171 0.0103 'International Tables Vol C Tables 4.2.6.8 and 6.1.1.4'
Cl Cl 0.1484 0.1585 'International Tables Vol C Tables 4.2.6.8 and 6.1.1.4'
Ru Ru -1.2594 0.8363 'International Tables Vol C Tables 4.2.6.8 and 6.1.1.4'

loop_
_geom_angle_atom_site_label_1
_geom_angle_atom_site_label_2
_geom_angle_atom_site_label_3
_geom_angle
O1 C1 O2 116.92(12)
O1 C1 C2 122.38(12)
O2 C1 C2 120.48(12)
O1 C1 Ru1 59.10(7)
O2 C1 Ru1 58.25(7)
C2 C1 Ru1 168.97(9)
C1 C2 C4 110.90(12)
C1 C2 C5 110.10(12)
C4 C2 C5 110.49(14)
C1 C2 C3 105.32(11)
C4 C2 C3 110.56(14)
C5 C2 C3 109.34(13)
C2 C3 H3A 109.5
C2 C3 H3B 109.5
H3A C3 H3B 109.5
C2 C3 H3C 109.5
H3A C3 H3C 109.5
H3B C3 H3C 109.5
C2 C4 H4A 109.5
C2 C4 H4B 109.5
H4A C4 H4B 109.5
C2 C4 H4C 109.5
H4A C4 H4C 109.5
H4B C4 H4C 109.5
C2 C5 H5A 109.5
C2 C5 H5B 109.5
H5A C5 H5B 109.5
C2 C5 H5C 109.5
H5A C5 H5C 109.5
H5B C5 H5C 109.5
C7 C6 C11 114.34(12)
C7 C6 Ru1 122.56(10)
C11 C6 Ru1 123.02(10)
F1 C7 C8 117.11(12)
F1 C7 C6 119.77(12)
C8 C7 C6 123.11(13)
F2 C8 C9 119.23(13)
F2 C8 C7 119.41(13)
C9 C8 C7 121.35(13)
C8 C9 C10 116.67(13)
C8 C9 H9 121.7
C10 C9 H9 121.7
F3 C10 C11 119.51(13)
F3 C10 C9 119.13(13)
C11 C10 C9 121.36(13)
F4 C11 C10 117.13(12)
F4 C11 C6 119.72(12)
C10 C11 C6 123.15(13)
C13 C12 C17 117.36(12)
C13 C12 C19 122.31(12)
C17 C12 C19 120.29(11)
C13 C12 Ru1 70.66(7)
C17 C12 Ru1 66.91(7)
C19 C12 Ru1 132.02(9)
C12 C13 C14 120.73(12)
C12 C13 Ru1 72.87(7)
C14 C13 Ru1 68.77(7)
C12 C13 H13 119.6
C14 C13 H13 119.6
Ru1 C13 H13 131.6
C15 C14 C13 121.54(12)
C15 C14 Ru1 71.89(8)
C13 C14 Ru1 73.23(7)
C15 C14 H14 119.2
C13 C14 H14 119.2
Ru1 C14 H14 127.9
C14 C15 C16 117.99(12)
C14 C15 C18 120.90(12)
C16 C15 C18 121.05(12)
C14 C15 Ru1 70.31(7)
C16 C15 Ru1 69.46(7)
C18 C15 Ru1 129.60(9)
C17 C16 C15 119.99(12)
C17 C16 Ru1 70.62(7)
C15 C16 Ru1 72.17(7)
C17 C16 H16 120.0
C15 C16 H16 120.0
Ru1 C16 H16 129.6
C16 C17 C12 122.18(12)
C16 C17 Ru1 71.11(7)
C12 C17 Ru1 75.16(7)
C16 C17 H17 118.9
C12 C17 H17 118.9
Ru1 C17 H17 126.9
C15 C18 H18A 109.5
C15 C18 H18B 109.5
H18A C18 H18B 109.5
C15 C18 H18C 109.5
H18A C18 H18C 109.5
H18B C18 H18C 109.5
C12 C19 C21 113.56(11)
C12 C19 C20 108.68(11)
C21 C19 C20 110.78(12)
C12 C19 H19 107.9
C21 C19 H19 107.9
C20 C19 H19 107.9
C19 C20 H20A 109.5
C19 C20 H20B 109.5
H20A C20 H20B 109.5
C19 C20 H20C 109.5
H20A C20 H20C 109.5
H20B C20 H20C 109.5
C19 C21 H21A 109.5
C19 C21 H21B 109.5
H21A C21 H21B 109.5
C19 C21 H21C 109.5
H21A C21 H21C 109.5
H21B C21 H21C 109.5
Cl1 C22 Cl2 110.39(9)
Cl1 C22 Cl3 110.53(8)
Cl2 C22 Cl3 110.45(8)
Cl1 C22 H22 108.5
Cl2 C22 H22 108.5
Cl3 C22 H22 108.5
C1 O1 Ru1 90.54(8)
C1 O2 Ru1 91.28(8)
C6 Ru1 O2 83.64(4)
C6 Ru1 C17 122.54(5)
O2 Ru1 C17 99.98(4)
C6 Ru1 C16 94.19(5)
O2 Ru1 C16 125.51(4)
C17 Ru1 C16 38.27(5)
C6 Ru1 O1 83.59(4)
O2 Ru1 O1 60.67(4)
C17 Ru1 O1 147.31(4)
C16 Ru1 O1 173.26(4)
C6 Ru1 C14 115.97(5)
O2 Ru1 C14 156.57(5)
C17 Ru1 C14 80.72(5)
C16 Ru1 C14 68.53(5)
O1 Ru1 C14 106.69(4)
C6 Ru1 C15 91.35(5)
O2 Ru1 C15 162.91(4)
C17 Ru1 C15 69.02(5)
C16 Ru1 C15 38.37(5)
O1 Ru1 C15 135.13(4)
C14 Ru1 C15 37.80(5)
C6 Ru1 C13 153.49(5)
O2 Ru1 C13 120.60(4)
C17 Ru1 C13 67.28(5)
C16 Ru1 C13 80.54(5)
O1 Ru1 C13 98.61(4)
C14 Ru1 C13 37.99(5)
C15 Ru1 C13 68.37(5)
C6 Ru1 C12 160.47(5)
O2 Ru1 C12 98.40(4)
C17 Ru1 C12 37.93(5)
C16 Ru1 C12 68.72(5)
O1 Ru1 C12 114.45(4)
C14 Ru1 C12 67.66(5)
C15 Ru1 C12 81.02(5)
C13 Ru1 C12 36.47(5)
C6 Ru1 C1 80.31(5)
O2 Ru1 C1 30.47(4)
C17 Ru1 C1 127.35(5)
C16 Ru1 C1 155.47(5)
O1 Ru1 C1 30.36(4)
C14 Ru1 C1 135.30(5)
C15 Ru1 C1 163.59(5)
C13 Ru1 C1 114.52(4)
C12 Ru1 C1 111.14(4)

loop_
_geom_bond_atom_site_label_1
_geom_bond_atom_site_label_2
_geom_bond_distance
C1 O1 1.2699(17)
C1 O2 1.2744(16)
C1 C2 1.5181(18)
C1 Ru1 2.5125(13)
C2 C4 1.523(2)
C2 C5 1.527(2)
C2 C3 1.537(2)
C3 H3A 0.98
C3 H3B 0.98
C3 H3C 0.98
C4 H4A 0.98
C4 H4B 0.98
C4 H4C 0.98
C5 H5A 0.98
C5 H5B 0.98
C5 H5C 0.98
C6 C7 1.3887(18)
C6 C11 1.3894(18)
C6 Ru1 2.0846(13)
C7 F1 1.3572(16)
C7 C8 1.3826(19)
C8 F2 1.3576(16)
C8 C9 1.378(2)
C9 C10 1.382(2)
C9 H9 0.95
C10 F3 1.3563(16)
C10 C11 1.3792(19)
C11 F4 1.3597(15)
C12 C13 1.4041(18)
C12 C17 1.4357(18)
C12 C19 1.5126(18)
C12 Ru1 2.2576(13)
C13 C14 1.4330(18)
C13 Ru1 2.2291(13)
C13 H13 0.95
C14 C15 1.4127(18)
C14 Ru1 2.1701(13)
C14 H14 0.95
C15 C16 1.4284(19)
C15 C18 1.5037(19)
C15 Ru1 2.1907(13)
C16 C17 1.4107(19)
C16 Ru1 2.1549(13)
C16 H16 0.95
C17 Ru1 2.1484(12)
C17 H17 0.95
C18 H18A 0.98
C18 H18B 0.98
C18 H18C 0.98
C19 C21 1.527(2)
C19 C20 1.534(2)
C19 H19 1.0
C20 H20A 0.98
C20 H20B 0.98
C20 H20C 0.98
C21 H21A 0.98
C21 H21B 0.98
C21 H21C 0.98
C22 Cl1 1.7557(16)
C22 Cl2 1.7635(16)
C22 Cl3 1.7651(16)
C22 H22 1.0
O1 Ru1 2.1560(9)
O2 Ru1 2.1372(10)

loop_
_geom_hbond_atom_site_label_D
_geom_hbond_atom_site_label_H
_geom_hbond_atom_site_label_A
_geom_hbond_site_symmetry_A
_geom_hbond_distance_DH
_geom_hbond_distance_HA
_geom_hbond_distance_DA
_geom_hbond_angle_DHA
C22 H22 O2 2_665 1.00 2.07 3.0583(18) 170.7

loop_
_geom_torsion_atom_site_label_1
_geom_torsion_atom_site_label_2
_geom_torsion_atom_site_label_3
_geom_torsion_atom_site_label_4
_geom_torsion
O1 C1 C2 C4 21.11(19)
O2 C1 C2 C4 -164.48(14)
Ru1 C1 C2 C4 115.4(5)
O1 C1 C2 C5 143.71(14)
O2 C1 C2 C5 -41.88(18)
Ru1 C1 C2 C5 -122.0(5)
O1 C1 C2 C3 -98.52(15)
O2 C1 C2 C3 75.89(16)
Ru1 C1 C2 C3 -4.2(6)
C11 C6 C7 F1 178.65(12)
Ru1 C6 C7 F1 -4.50(18)
C11 C6 C7 C8 -1.0(2)
Ru1 C6 C7 C8 175.84(11)
F1 C7 C8 F2 0.9(2)
C6 C7 C8 F2 -179.47(13)
F1 C7 C8 C9 -178.93(13)
C6 C7 C8 C9 0.7(2)
F2 C8 C9 C10 -179.68(13)
C7 C8 C9 C10 0.1(2)
C8 C9 C10 F3 179.08(13)
C8 C9 C10 C11 -0.6(2)
F3 C10 C11 F4 0.24(19)
C9 C10 C11 F4 179.93(12)
F3 C10 C11 C6 -179.39(12)
C9 C10 C11 C6 0.3(2)
C7 C6 C11 F4 -179.12(12)
Ru1 C6 C11 F4 4.04(17)
C7 C6 C11 C10 0.5(2)
Ru1 C6 C11 C10 -176.33(10)
C17 C12 C13 C14 1.90(18)
C19 C12 C13 C14 179.52(12)
Ru1 C12 C13 C14 51.39(11)
C17 C12 C13 Ru1 -49.49(10)
C19 C12 C13 Ru1 128.13(12)
C12 C13 C14 C15 2.30(19)
Ru1 C13 C14 C15 55.54(11)
C12 C13 C14 Ru1 -53.24(11)
C13 C14 C15 C16 -3.92(19)
Ru1 C14 C15 C16 52.24(11)
C13 C14 C15 C18 178.76(12)
Ru1 C14 C15 C18 -125.08(12)
C13 C14 C15 Ru1 -56.16(11)
C14 C15 C16 C17 1.33(19)
C18 C15 C16 C17 178.65(12)
Ru1 C15 C16 C17 53.98(11)
C14 C15 C16 Ru1 -52.65(11)
C18 C15 C16 Ru1 124.67(12)
C15 C16 C17 C12 2.93(19)
Ru1 C16 C17 C12 57.64(11)
C15 C16 C17 Ru1 -54.71(11)
C13 C12 C17 C16 -4.52(19)
C19 C12 C17 C16 177.80(12)
Ru1 C12 C17 C16 -55.78(11)
C13 C12 C17 Ru1 51.25(11)
C19 C12 C17 Ru1 -126.42(11)
C13 C12 C19 C21 -43.34(18)
C17 C12 C19 C21 134.21(13)
Ru1 C12 C19 C21 49.09(17)
C13 C12 C19 C20 80.43(16)
C17 C12 C19 C20 -102.01(15)
Ru1 C12 C19 C20 172.87(10)
O2 C1 O1 Ru1 -7.44(12)
C2 C1 O1 Ru1 167.16(11)
O1 C1 O2 Ru1 7.50(12)
C2 C1 O2 Ru1 -167.20(11)
